data_1521683
loop_
_publ_author_name
'Oka, Y.'
'Yao, T.'
'Yamamoto, N.'

_publ_section_title
;
 Hydrothermal synthesis and crystal structure of a new barium vanadium
 bronze Ba1+x V8 O21 with a tunnel structure
;
_journal_name_full 'Journal of Solid State Chemistry'
_journal_page_first 330
_journal_page_last 335
_journal_volume 150
_journal_year 2000
_chemical_formula_sum 'Ba1.128 O21 V8'
_chemical_name_systematic 'Ba1.128 V8 O21'
_space_group_IT_number 12
_symmetry_space_group_name_Hall '-C 2y'
_symmetry_space_group_name_H-M 'C 1 2/m 1'
_cell_angle_alpha 90
_cell_angle_beta 90.08
_cell_angle_gamma 90
_cell_formula_units_Z 2
_cell_length_a 15.144
_cell_length_b 3.596
_cell_length_c 14.972
_cell_volume 815.342
_citation_journal_id_ASTM JSSCBI
_cod_data_source_file Oka_JSSCBI_2000_1821.cif
_cod_data_source_block Ba1.128O21V8
_cod_original_cell_volume 815.3417
_cod_database_code 1521683

loop_
_symmetry_equiv_pos_as_xyz
x,y,z
-x,y,-z
-x,-y,-z
x,-y,z
x+1/2,y+1/2,z
-x+1/2,y+1/2,-z
-x+1/2,-y+1/2,-z
x+1/2,-y+1/2,z

loop_
_atom_site_label
_atom_site_type_symbol
_atom_site_fract_x
_atom_site_fract_y
_atom_site_fract_z
_atom_site_occupancy
_atom_site_U_iso_or_equiv
V1 V+5 0.90703 0 0.07149 1 0.0
O10 O-2 0.0943 0 0.4503 1 0.0
O1 O-2 0 0 0 1 0.0
V4 V+4 0.80658 0 0.2667 1 0.0
O11 O-2 0.7099 0 0.3099 1 0.0
V3 V+5 0.68682 0 0.06955 1 0.0
O9 O-2 0.2904 0 0.4713 1 0.0
V2 V+5 0.82947 0 0.47561 1 0.0
O3 O-2 0.19425 0 0.0332 1 0.0
O8 O-2 0.9511 0 0.173 1 0.0
O4 O-2 0.78319 0 0.14016 1 0.0
O2 O-2 0.38307 0 0.04851 1 0.0
Ba1 Ba+2 0.52201 0 0.31197 0.564 0.0
O7 O-2 0.3363 0 0.258 1 0.0
O5 O-2 0.609 0 0.1413 1 0.0
O6 O-2 0.882 0 0.3731 1 0.0
